data_7228317
loop_
_publ_author_name
'Luo, Yang-Hui'
'Wang, Jin-Wen'
'Li, Yao-Jia'
'Chen, Chen'
'An, Pei-Jing'
'Wang, Senlin'
'You, Chao-Qun'
'Sun, Baiwang'

_publ_section_title
;
 Selective separation of aqueous sulfate anions via crystallization of
 sulfate-water clusters
;
_journal_name_full CrystEngComm
_journal_paper_doi 10.1039/C7CE00693D
_journal_year 2017
_chemical_formula_sum 'C20 H21 Cl N8 O8'
_chemical_formula_weight 536.90
_chemical_name_systematic
;
 ?
;
_space_group_crystal_system triclinic
_space_group_IT_number 2
_space_group_name_Hall '-P 1'
_space_group_name_H-M_alt 'P -1'
_symmetry_space_group_name_Hall '-P 1'
_symmetry_space_group_name_H-M 'P -1'
_atom_sites_solution_hydrogens mixed
_audit_creation_method SHELXL-2014
_audit_update_record
;
2017-01-11 deposited with the CCDC.
2017-05-25 downloaded from the CCDC.
;
_cell_angle_alpha 100.75(3)
_cell_angle_beta 91.99(3)
_cell_angle_gamma 108.46(3)
_cell_formula_units_Z 2
_cell_length_a 8.0110(16)
_cell_length_b 11.071(2)
_cell_length_c 13.968(3)
_cell_measurement_reflns_used 2983
_cell_measurement_temperature 293(2)
_cell_measurement_theta_max 25.378
_cell_measurement_theta_min 1.491
_cell_volume 1148.6(5)
_computing_structure_refinement 'SHELXL-2014 (Sheldrick, 2014)'
_diffrn_ambient_temperature 293(2)
_diffrn_measured_fraction_theta_full 1.000
_diffrn_measured_fraction_theta_max 1.000
_diffrn_measurement_device_type 'Nonius CAD4'
_diffrn_measurement_method \w/2\q
_diffrn_radiation_type MoK\a
_diffrn_radiation_wavelength 0.71073
_diffrn_reflns_av_R_equivalents 0.0318
_diffrn_reflns_av_unetI/netI 0.0414
_diffrn_reflns_Laue_measured_fraction_full 1.000
_diffrn_reflns_Laue_measured_fraction_max 1.000
_diffrn_reflns_limit_h_max 9
_diffrn_reflns_limit_h_min 0
_diffrn_reflns_limit_k_max 12
_diffrn_reflns_limit_k_min -13
_diffrn_reflns_limit_l_max 16
_diffrn_reflns_limit_l_min -16
_diffrn_reflns_number 4560
_diffrn_reflns_point_group_measured_fraction_full 1.000
_diffrn_reflns_point_group_measured_fraction_max 1.000
_diffrn_reflns_theta_full 25.242
_diffrn_reflns_theta_max 25.378
_diffrn_reflns_theta_min 1.491
_exptl_absorpt_coefficient_mu 0.233
_exptl_crystal_colour colourless
_exptl_crystal_density_diffrn 1.552
_exptl_crystal_description block
_exptl_crystal_F_000 556
_exptl_crystal_size_max 0.200
_exptl_crystal_size_mid 0.100
_exptl_crystal_size_min 0.100
_refine_diff_density_max 0.352
_refine_diff_density_min -0.426
_refine_diff_density_rms 0.069
_refine_ls_extinction_coef 0.012(2)
_refine_ls_extinction_expression Fc^*^=kFc[1+0.001xFc^2^\l^3^/sin(2\q)]^-1/4^
_refine_ls_extinction_method SHELXL
_refine_ls_goodness_of_fit_ref 1.059
_refine_ls_hydrogen_treatment constr
_refine_ls_matrix_type full
_refine_ls_number_parameters 335
_refine_ls_number_reflns 4234
_refine_ls_number_restraints 0
_refine_ls_restrained_S_all 1.059
_refine_ls_R_factor_all 0.0863
_refine_ls_R_factor_gt 0.0581
_refine_ls_shift/su_max 0.001
_refine_ls_shift/su_mean 0.000
_refine_ls_structure_factor_coef Fsqd
_refine_ls_weighting_details 'w=1/[\s^2^(Fo^2^)+(0.0941P)^2^+0.3820P] where P=(Fo^2^+2Fc^2^)/3'
_refine_ls_weighting_scheme calc
_refine_ls_wR_factor_gt 0.1522
_refine_ls_wR_factor_ref 0.1712
_reflns_Friedel_coverage 0.000
_reflns_number_gt 2983
_reflns_number_total 4234
_reflns_threshold_expression 'I > 2\s(I)'
_cod_data_source_file c7ce00693d2.cif
_cod_data_source_block 2
_cod_database_code 7228317
_shelx_space_group_comment
;
The symmetry employed for this shelxl refinement is uniquely defined
by the following loop, which should always be used as a source of
symmetry information in preference to the above space-group names.
They are only intended as comments.
;
_shelx_estimated_absorpt_t_min 0.955
_shelx_estimated_absorpt_t_max 0.977
_shelxl_version_number 2014-3

loop_
_space_group_symop_operation_xyz
'x, y, z'
'-x, -y, -z'

loop_
_atom_site_label
_atom_site_type_symbol
_atom_site_fract_x
_atom_site_fract_y
_atom_site_fract_z
_atom_site_U_iso_or_equiv
_atom_site_adp_type
_atom_site_occupancy
_atom_site_site_symmetry_order
_atom_site_calc_flag
_atom_site_refinement_flags_posn
_atom_site_refinement_flags_adp
Cl Cl 0.36226(11) 0.97527(7) 0.78284(6) 0.0415(3) Uani 1 1 d . .
O5 O 0.1779(3) 0.9083(3) 0.7668(2) 0.0772(9) Uani 1 1 d . .
O6 O 0.4499(3) 0.8989(3) 0.72303(18) 0.0606(7) Uani 1 1 d . .
O7 O 0.4216(4) 0.9920(3) 0.88362(18) 0.0732(8) Uani 1 1 d . .
O8 O 0.4043(4) 1.0997(3) 0.7576(2) 0.0778(9) Uani 1 1 d . .
O1 O -0.1486(3) 0.6599(2) 0.54836(16) 0.0480(6) Uani 1 1 d . .
H1A H -0.2050 0.5829 0.5266 0.072 Uiso 1 1 calc R U
O2 O -0.1424(3) 0.5004(2) 0.38253(17) 0.0507(6) Uani 1 1 d . .
N1 N 0.6113(3) 1.4100(2) 0.54439(19) 0.0434(7) Uani 1 1 d . .
N2 N 0.5322(4) 1.4203(2) 0.63009(19) 0.0420(7) Uani 1 1 d . .
N3 N 0.4160(3) 1.2225(2) 0.55140(17) 0.0351(6) Uani 1 1 d . .
N4 N 0.2999(3) 1.0941(2) 0.53523(19) 0.0399(6) Uani 1 1 d . .
C1 C 0.5385(4) 1.2902(3) 0.4983(2) 0.0421(8) Uani 1 1 d . .
H1C H 0.5659 1.2552 0.4374 0.051 Uiso 1 1 calc R U
C2 C 0.4167(4) 1.3076(3) 0.6330(2) 0.0403(8) Uani 1 1 d . .
H2B H 0.3465 1.2896 0.6836 0.048 Uiso 1 1 calc R U
C3 C 0.3032(4) 1.0185(3) 0.4560(2) 0.0399(8) Uani 1 1 d . .
H3A H 0.3799 1.0489 0.4108 0.048 Uiso 1 1 calc R U
C4 C 0.1868(4) 0.8835(3) 0.4355(2) 0.0368(7) Uani 1 1 d . .
C5 C 0.0742(4) 0.8338(3) 0.5034(2) 0.0361(7) Uani 1 1 d . .
H5B H 0.0731 0.8875 0.5629 0.043 Uiso 1 1 calc R U
C6 C -0.0348(4) 0.7064(3) 0.4828(2) 0.0350(7) Uani 1 1 d . .
C7 C -0.0305(4) 0.6246(3) 0.3937(2) 0.0368(7) Uani 1 1 d . .
C8 C 0.0797(5) 0.6742(3) 0.3263(2) 0.0454(8) Uani 1 1 d . .
H8B H 0.0808 0.6209 0.2665 0.055 Uiso 1 1 calc R U
C9 C 0.1882(4) 0.8029(3) 0.3472(2) 0.0460(8) Uani 1 1 d . .
H9A H 0.2626 0.8354 0.3017 0.055 Uiso 1 1 calc R U
C10 C -0.1315(5) 0.4071(3) 0.2996(3) 0.0542(9) Uani 1 1 d . .
H10A H -0.2170 0.3239 0.3004 0.081 Uiso 1 1 calc R U
H10B H -0.1554 0.4343 0.2407 0.081 Uiso 1 1 calc R U
H10C H -0.0150 0.4003 0.3019 0.081 Uiso 1 1 calc R U
O3 O -0.3077(3) 0.5932(2) 0.16112(15) 0.0462(6) Uani 1 1 d . .
H3B H -0.3734 0.5139 0.1478 0.055 Uiso 1 1 d R U
O4 O -0.3156(3) 0.4358(2) -0.00814(16) 0.0472(6) Uani 1 1 d . .
N5 N 0.4575(4) 1.3402(2) 0.1592(2) 0.0441(7) Uani 1 1 d . .
N6 N 0.3748(4) 1.3504(2) 0.24351(19) 0.0450(7) Uani 1 1 d . .
H6 H 0.3974 1.4198 0.2883 0.054 Uiso 1 1 calc R U
N7 N 0.2586(3) 1.1532(2) 0.16346(18) 0.0346(6) Uani 1 1 d . .
N8 N 0.1458(3) 1.0245(2) 0.14877(19) 0.0382(6) Uani 1 1 d . .
C11 C 0.3850(4) 1.2208(3) 0.1130(2) 0.0419(8) Uani 1 1 d . .
H11A H 0.4153 1.1858 0.0529 0.050 Uiso 1 1 calc R U
C12 C 0.2566(4) 1.2384(3) 0.2448(2) 0.0399(7) Uani 1 1 d . .
H12A H 0.1831 1.2206 0.2941 0.048 Uiso 1 1 calc R U
C13 C 0.1380(4) 0.9525(3) 0.0653(2) 0.0358(7) Uani 1 1 d . .
H13A H 0.2077 0.9849 0.0180 0.043 Uiso 1 1 calc R U
C14 C 0.0180(4) 0.8181(3) 0.0447(2) 0.0344(7) Uani 1 1 d . .
C15 C -0.0942(4) 0.7685(3) 0.1133(2) 0.0346(7) Uani 1 1 d . .
H15A H -0.0956 0.8224 0.1726 0.042 Uiso 1 1 calc R U
C16 C -0.2012(4) 0.6414(3) 0.0932(2) 0.0329(7) Uani 1 1 d . .
C17 C -0.2014(4) 0.5597(3) 0.0029(2) 0.0353(7) Uani 1 1 d . .
C18 C -0.0914(4) 0.6087(3) -0.0644(2) 0.0428(8) Uani 1 1 d . .
H18A H -0.0912 0.5551 -0.1242 0.051 Uiso 1 1 calc R U
C19 C 0.0191(4) 0.7372(3) -0.0436(2) 0.0410(8) Uani 1 1 d . .
H19A H 0.0940 0.7692 -0.0891 0.049 Uiso 1 1 calc R U
C20 C -0.3250(5) 0.3467(3) -0.0982(2) 0.0514(9) Uani 1 1 d . .
H20A H -0.4096 0.2635 -0.0966 0.077 Uiso 1 1 calc R U
H20B H -0.3607 0.3792 -0.1517 0.077 Uiso 1 1 calc R U
H20C H -0.2109 0.3375 -0.1066 0.077 Uiso 1 1 calc R U

loop_
_atom_site_aniso_label
_atom_site_aniso_U_11
_atom_site_aniso_U_22
_atom_site_aniso_U_33
_atom_site_aniso_U_23
_atom_site_aniso_U_13
_atom_site_aniso_U_12
Cl 0.0459(5) 0.0380(4) 0.0377(4) 0.0069(3) 0.0111(3) 0.0098(3)
O5 0.0423(15) 0.080(2) 0.093(2) 0.0026(17) 0.0119(14) 0.0066(14)
O6 0.0643(16) 0.0642(17) 0.0563(16) 0.0049(12) 0.0234(13) 0.0279(14)
O7 0.093(2) 0.097(2) 0.0392(15) 0.0193(14) 0.0148(14) 0.0398(18)
O8 0.112(2) 0.0429(15) 0.0739(19) 0.0208(13) 0.0046(17) 0.0148(15)
O1 0.0545(14) 0.0352(12) 0.0423(12) 0.0033(10) 0.0209(11) -0.0010(10)
O2 0.0561(15) 0.0324(12) 0.0487(14) -0.0027(10) 0.0178(11) -0.0007(11)
N1 0.0461(16) 0.0327(14) 0.0449(15) 0.0073(12) 0.0147(13) 0.0036(12)
N2 0.0470(16) 0.0315(14) 0.0440(15) 0.0083(11) 0.0105(13) 0.0073(12)
N3 0.0390(14) 0.0290(13) 0.0324(13) 0.0046(10) 0.0096(11) 0.0048(11)
N4 0.0422(15) 0.0301(14) 0.0393(14) 0.0061(11) 0.0114(12) 0.0006(11)
C1 0.0469(19) 0.0362(17) 0.0377(17) 0.0091(14) 0.0144(15) 0.0041(15)
C2 0.0448(18) 0.0353(17) 0.0376(17) 0.0055(13) 0.0103(14) 0.0094(14)
C3 0.0419(18) 0.0365(17) 0.0361(17) 0.0056(13) 0.0133(14) 0.0060(14)
C4 0.0381(17) 0.0347(17) 0.0335(16) 0.0073(13) 0.0076(13) 0.0059(14)
C5 0.0407(17) 0.0341(16) 0.0280(15) 0.0000(12) 0.0092(13) 0.0078(13)
C6 0.0391(17) 0.0350(16) 0.0298(15) 0.0075(12) 0.0099(13) 0.0095(13)
C7 0.0377(17) 0.0295(15) 0.0378(17) 0.0024(13) 0.0056(13) 0.0064(13)
C8 0.057(2) 0.0378(18) 0.0330(16) -0.0018(13) 0.0132(15) 0.0086(16)
C9 0.051(2) 0.0413(18) 0.0376(17) 0.0052(14) 0.0194(15) 0.0045(15)
C10 0.064(2) 0.0328(18) 0.051(2) -0.0072(15) 0.0091(18) 0.0045(16)
O3 0.0523(14) 0.0324(12) 0.0430(13) 0.0034(9) 0.0210(11) -0.0004(10)
O4 0.0517(14) 0.0293(11) 0.0459(13) -0.0053(9) 0.0135(11) -0.0007(10)
N5 0.0436(16) 0.0340(15) 0.0481(16) 0.0079(12) 0.0103(13) 0.0036(12)
N6 0.0524(17) 0.0319(14) 0.0416(15) -0.0015(11) 0.0074(13) 0.0062(13)
N7 0.0346(13) 0.0272(13) 0.0376(14) 0.0041(10) 0.0084(11) 0.0052(10)
N8 0.0376(14) 0.0268(13) 0.0453(15) 0.0044(11) 0.0148(12) 0.0043(11)
C11 0.0406(18) 0.0348(17) 0.0448(18) 0.0074(14) 0.0142(15) 0.0043(14)
C12 0.0429(18) 0.0320(16) 0.0388(17) 0.0032(13) 0.0119(14) 0.0057(14)
C13 0.0369(16) 0.0318(16) 0.0394(17) 0.0097(13) 0.0124(13) 0.0101(13)
C14 0.0376(16) 0.0301(15) 0.0327(15) 0.0039(12) 0.0065(13) 0.0086(13)
C15 0.0375(16) 0.0295(15) 0.0329(15) 0.0008(12) 0.0084(13) 0.0083(13)
C16 0.0340(16) 0.0310(15) 0.0321(15) 0.0062(12) 0.0094(13) 0.0080(13)
C17 0.0367(16) 0.0288(15) 0.0361(16) 0.0013(12) 0.0048(13) 0.0078(13)
C18 0.055(2) 0.0361(17) 0.0320(16) -0.0019(13) 0.0119(15) 0.0111(15)
C19 0.0467(19) 0.0373(17) 0.0352(17) 0.0083(13) 0.0150(14) 0.0071(14)
C20 0.059(2) 0.0331(18) 0.050(2) -0.0083(15) 0.0036(17) 0.0075(16)

loop_
_atom_type_symbol
_atom_type_description
_atom_type_scat_dispersion_real
_atom_type_scat_dispersion_imag
_atom_type_scat_source
C C 0.0033 0.0016 'International Tables Vol C Tables 4.2.6.8 and 6.1.1.4'
H H 0.0000 0.0000 'International Tables Vol C Tables 4.2.6.8 and 6.1.1.4'
N N 0.0061 0.0033 'International Tables Vol C Tables 4.2.6.8 and 6.1.1.4'
O O 0.0106 0.0060 'International Tables Vol C Tables 4.2.6.8 and 6.1.1.4'
Cl Cl 0.1484 0.1585 'International Tables Vol C Tables 4.2.6.8 and 6.1.1.4'

loop_
_geom_angle_atom_site_label_1
_geom_angle_atom_site_label_2
_geom_angle_atom_site_label_3
_geom_angle
O5 Cl O8 111.0(2)
O5 Cl O7 109.60(19)
O8 Cl O7 109.13(18)
O5 Cl O6 108.41(17)
O8 Cl O6 109.20(18)
O7 Cl O6 109.44(17)
C6 O1 H1A 109.5
C7 O2 C10 117.8(2)
C1 N1 N2 105.5(2)
C2 N2 N1 109.2(3)
C2 N3 C1 105.7(2)
C2 N3 N4 120.3(2)
C1 N3 N4 133.9(2)
C3 N4 N3 117.5(2)
N1 C1 N3 110.6(3)
N1 C1 H1C 124.7
N3 C1 H1C 124.7
N2 C2 N3 108.8(3)
N2 C2 H2B 125.6
N3 C2 H2B 125.6
N4 C3 C4 120.0(3)
N4 C3 H3A 120.0
C4 C3 H3A 120.0
C9 C4 C5 119.4(3)
C9 C4 C3 119.3(3)
C5 C4 C3 121.3(3)
C6 C5 C4 120.6(3)
C6 C5 H5B 119.7
C4 C5 H5B 119.7
O1 C6 C5 120.1(3)
O1 C6 C7 120.2(3)
C5 C6 C7 119.7(3)
O2 C7 C8 126.2(3)
O2 C7 C6 114.2(3)
C8 C7 C6 119.6(3)
C7 C8 C9 120.3(3)
C7 C8 H8B 119.8
C9 C8 H8B 119.8
C8 C9 C4 120.4(3)
C8 C9 H9A 119.8
C4 C9 H9A 119.8
O2 C10 H10A 109.5
O2 C10 H10B 109.5
H10A C10 H10B 109.5
O2 C10 H10C 109.5
H10A C10 H10C 109.5
H10B C10 H10C 109.5
C16 O3 H3B 119.1
C17 O4 C20 117.8(2)
C11 N5 N6 105.3(2)
C12 N6 N5 109.3(2)
C12 N6 H6 125.3
N5 N6 H6 125.3
C12 N7 C11 105.4(2)
C12 N7 N8 119.7(2)
C11 N7 N8 134.9(3)
C13 N8 N7 116.7(2)
N5 C11 N7 111.2(3)
N5 C11 H11A 124.4
N7 C11 H11A 124.4
N6 C12 N7 108.7(3)
N6 C12 H12A 125.6
N7 C12 H12A 125.6
N8 C13 C14 119.1(3)
N8 C13 H13A 120.5
C14 C13 H13A 120.5
C19 C14 C15 119.4(3)
C19 C14 C13 118.9(3)
C15 C14 C13 121.6(3)
C16 C15 C14 120.3(3)
C16 C15 H15A 119.8
C14 C15 H15A 119.8
C15 C16 O3 119.9(3)
C15 C16 C17 120.2(3)
O3 C16 C17 119.9(2)
O4 C17 C18 126.4(3)
O4 C17 C16 114.2(3)
C18 C17 C16 119.4(3)
C17 C18 C19 120.5(3)
C17 C18 H18A 119.8
C19 C18 H18A 119.8
C14 C19 C18 120.2(3)
C14 C19 H19A 119.9
C18 C19 H19A 119.9
O4 C20 H20A 109.5
O4 C20 H20B 109.5
H20A C20 H20B 109.5
O4 C20 H20C 109.5
H20A C20 H20C 109.5
H20B C20 H20C 109.5

loop_
_geom_bond_atom_site_label_1
_geom_bond_atom_site_label_2
_geom_bond_distance
Cl O5 1.415(3)
Cl O8 1.425(3)
Cl O7 1.429(3)
Cl O6 1.435(2)
O1 C6 1.367(3)
O1 H1A 0.8200
O2 C7 1.359(3)
O2 C10 1.425(4)
N1 C1 1.296(4)
N1 N2 1.377(4)
N2 C2 1.306(4)
N3 C2 1.335(4)
N3 C1 1.367(4)
N3 N4 1.402(3)
N4 C3 1.264(4)
C1 H1C 0.9300
C2 H2B 0.9300
C3 C4 1.457(4)
C3 H3A 0.9300
C4 C9 1.384(4)
C4 C5 1.399(4)
C5 C6 1.373(4)
C5 H5B 0.9300
C6 C7 1.405(4)
C7 C8 1.383(4)
C8 C9 1.383(4)
C8 H8B 0.9300
C9 H9A 0.9300
C10 H10A 0.9600
C10 H10B 0.9600
C10 H10C 0.9600
O3 C16 1.367(3)
O3 H3B 0.8499
O4 C17 1.363(3)
O4 C20 1.430(4)
N5 C11 1.292(4)
N5 N6 1.375(4)
N6 C12 1.304(4)
N6 H6 0.8600
N7 C12 1.339(4)
N7 C11 1.360(4)
N7 N8 1.397(3)
N8 C13 1.271(4)
C11 H11A 0.9300
C12 H12A 0.9300
C13 C14 1.461(4)
C13 H13A 0.9300
C14 C19 1.385(4)
C14 C15 1.403(4)
C15 C16 1.366(4)
C15 H15A 0.9300
C16 C17 1.407(4)
C17 C18 1.379(4)
C18 C19 1.386(4)
C18 H18A 0.9300
C19 H19A 0.9300
C20 H20A 0.9600
C20 H20B 0.9600
C20 H20C 0.9600

loop_
_geom_torsion_atom_site_label_1
_geom_torsion_atom_site_label_2
_geom_torsion_atom_site_label_3
_geom_torsion_atom_site_label_4
_geom_torsion
C1 N1 N2 C2 0.4(4)
C2 N3 N4 C3 178.9(3)
C1 N3 N4 C3 0.8(5)
N2 N1 C1 N3 -0.4(4)
C2 N3 C1 N1 0.3(4)
N4 N3 C1 N1 178.6(3)
N1 N2 C2 N3 -0.3(4)
C1 N3 C2 N2 0.0(4)
N4 N3 C2 N2 -178.6(3)
N3 N4 C3 C4 179.4(3)
N4 C3 C4 C9 178.1(3)
N4 C3 C4 C5 -2.1(5)
C9 C4 C5 C6 -0.3(5)
C3 C4 C5 C6 179.9(3)
C4 C5 C6 O1 -177.8(3)
C4 C5 C6 C7 1.3(5)
C10 O2 C7 C8 8.3(5)
C10 O2 C7 C6 -172.8(3)
O1 C6 C7 O2 -1.8(4)
C5 C6 C7 O2 179.1(3)
O1 C6 C7 C8 177.2(3)
C5 C6 C7 C8 -2.0(5)
O2 C7 C8 C9 -179.6(3)
C6 C7 C8 C9 1.5(5)
C7 C8 C9 C4 -0.5(5)
C5 C4 C9 C8 -0.1(5)
C3 C4 C9 C8 179.6(3)
C11 N5 N6 C12 -0.2(4)
C12 N7 N8 C13 171.7(3)
C11 N7 N8 C13 -10.2(5)
N6 N5 C11 N7 0.1(4)
C12 N7 C11 N5 0.0(4)
N8 N7 C11 N5 -178.3(3)
N5 N6 C12 N7 0.2(4)
C11 N7 C12 N6 -0.1(4)
N8 N7 C12 N6 178.5(3)
N7 N8 C13 C14 -178.1(2)
N8 C13 C14 C19 -175.4(3)
N8 C13 C14 C15 2.8(5)
C19 C14 C15 C16 0.1(5)
C13 C14 C15 C16 -178.1(3)
C14 C15 C16 O3 178.8(3)
C14 C15 C16 C17 -0.8(5)
C20 O4 C17 C18 -0.5(5)
C20 O4 C17 C16 179.5(3)
C15 C16 C17 O4 -179.3(3)
O3 C16 C17 O4 1.1(4)
C15 C16 C17 C18 0.7(5)
O3 C16 C17 C18 -178.9(3)
O4 C17 C18 C19 -179.9(3)
C16 C17 C18 C19 0.2(5)
C15 C14 C19 C18 0.7(5)
C13 C14 C19 C18 179.0(3)
C17 C18 C19 C14 -0.9(5)
